data_7213910
loop_
_publ_author_name
'Chang, Xin-Hong'
'Qin, Jian-Hua'
'Han, Min-Le'
'Ma, Lu-Fang'
'Wang, Li-Ya'

_publ_section_title
;
 Exploring the structural diversities and magnetic properties of
 copper(ii) and manganese(ii) complexes based on 5-methoxyisophthalate and
 flexible bis(imidazole) ligands
;
_journal_issue 5
_journal_name_full CrystEngComm
_journal_page_first 870
_journal_paper_doi 10.1039/c3ce41641k
_journal_volume 16
_journal_year 2014
_chemical_formula_sum 'C26 H24 Cu3 N4 O12'
_chemical_formula_weight 775.11
_chemical_name_systematic
;

 ?

;
_space_group_IT_number 60
_symmetry_cell_setting orthorhombic
_symmetry_space_group_name_Hall '-P 2n 2ab'
_symmetry_space_group_name_H-M 'P b c n'
_atom_sites_solution_hydrogens geom
_atom_sites_solution_primary direct
_atom_sites_solution_secondary difmap
_audit_creation_method SHELXL-97
_cell_angle_alpha 90.00
_cell_angle_beta 90.00
_cell_angle_gamma 90.00
_cell_formula_units_Z 4
_cell_length_a 18.0747(17)
_cell_length_b 11.8777(11)
_cell_length_c 12.5442(12)
_cell_measurement_reflns_used 4283
_cell_measurement_temperature 296(2)
_cell_measurement_theta_max 26.99
_cell_measurement_theta_min 3.25
_cell_volume 2693.1(4)
_computing_cell_refinement 'Bruker SMART'
_computing_data_collection 'Bruker SMART'
_computing_data_reduction 'Bruker SAINT'
_computing_molecular_graphics 'Bruker SHELXTL'
_computing_publication_material 'Bruker SHELXTL'
_computing_structure_refinement 'SHELXL-97 (Sheldrick, 1997)'
_computing_structure_solution 'SHELXS-97 (Sheldrick, 1990)'
_diffrn_ambient_temperature 296(2)
_diffrn_measured_fraction_theta_full 0.995
_diffrn_measured_fraction_theta_max 0.995
_diffrn_measurement_device_type 'CCD area detector'
_diffrn_measurement_method 'phi and omega scans'
_diffrn_radiation_monochromator graphite
_diffrn_radiation_source 'fine-focus sealed tube'
_diffrn_radiation_type MoK\a
_diffrn_radiation_wavelength 0.71073
_diffrn_reflns_av_R_equivalents 0.0412
_diffrn_reflns_av_sigmaI/netI 0.0245
_diffrn_reflns_limit_h_max 21
_diffrn_reflns_limit_h_min -21
_diffrn_reflns_limit_k_max 14
_diffrn_reflns_limit_k_min -14
_diffrn_reflns_limit_l_max 14
_diffrn_reflns_limit_l_min -15
_diffrn_reflns_number 17246
_diffrn_reflns_theta_full 25.49
_diffrn_reflns_theta_max 25.49
_diffrn_reflns_theta_min 2.25
_exptl_absorpt_coefficient_mu 2.424
_exptl_absorpt_correction_T_max 0.7434
_exptl_absorpt_correction_T_min 0.6559
_exptl_absorpt_correction_type multi-scan
_exptl_absorpt_process_details SADABS
_exptl_crystal_colour BLUE
_exptl_crystal_density_diffrn 1.912
_exptl_crystal_density_method 'not measured'
_exptl_crystal_description BLOCK
_exptl_crystal_F_000 1564
_exptl_crystal_size_max 0.19
_exptl_crystal_size_mid 0.13
_exptl_crystal_size_min 0.13
_refine_diff_density_max 0.357
_refine_diff_density_min -0.352
_refine_diff_density_rms 0.066
_refine_ls_extinction_method none
_refine_ls_goodness_of_fit_ref 1.029
_refine_ls_hydrogen_treatment constr
_refine_ls_matrix_type full
_refine_ls_number_parameters 205
_refine_ls_number_reflns 2500
_refine_ls_number_restraints 19
_refine_ls_restrained_S_all 1.032
_refine_ls_R_factor_all 0.0340
_refine_ls_R_factor_gt 0.0249
_refine_ls_shift/su_max 0.000
_refine_ls_shift/su_mean 0.000
_refine_ls_structure_factor_coef Fsqd
_refine_ls_weighting_details 'calc w=1/[\s^2^(Fo^2^)+(0.0356P)^2^+1.5499P] where P=(Fo^2^+2Fc^2^)/3'
_refine_ls_weighting_scheme calc
_refine_ls_wR_factor_gt 0.0625
_refine_ls_wR_factor_ref 0.0664
_reflns_number_gt 2073
_reflns_number_total 2500
_reflns_threshold_expression >2sigma(I)
_cod_data_source_file c3ce41641k.txt
_cod_data_source_block a
_cod_depositor_comments
;
The following automatic conversions were performed:

'_symmetry_cell_setting' value 'Orthorhombic' changed to
'orthorhombic' according to
/usr/data/users/saulius/automatic-downloads/current/RSC/lib/dictionaries/cif_core.dic
dictionary named 'cif_core.dic' version 2.4.2 from
2011-04-26.

'_exptl_absorpt_correction_type' value 'MULTI-SCAN'
changed to 'multi-scan' according to
/usr/data/users/saulius/automatic-downloads/current/RSC/lib/dictionaries/cif_core.dic
dictionary named 'cif_core.dic' version 2.4.2 from
2011-04-26.

'_refine_ls_hydrogen_treatment' value 'CONSTR' changed
to 'constr' according to
/usr/data/users/saulius/automatic-downloads/current/RSC/lib/dictionaries/cif_core.dic
dictionary named 'cif_core.dic' version 2.4.2 from 2011-04-26.

Automatic conversion script
Id: cif_fix_values 2281 2013-09-26 08:29:07Z andrius 
;
_cod_original_sg_symbol_H-M Pbcn
_cod_database_code 7213910

loop_
_symmetry_equiv_pos_as_xyz
'x, y, z'
'-x+1/2, -y+1/2, z+1/2'
'-x, y, -z+1/2'
'x+1/2, -y+1/2, -z'
'-x, -y, -z'
'x-1/2, y-1/2, -z-1/2'
'x, -y, z-1/2'
'-x-1/2, y-1/2, z'

loop_
_atom_site_label
_atom_site_type_symbol
_atom_site_fract_x
_atom_site_fract_y
_atom_site_fract_z
_atom_site_U_iso_or_equiv
_atom_site_adp_type
_atom_site_occupancy
_atom_site_symmetry_multiplicity
_atom_site_calc_flag
_atom_site_refinement_flags
Cu1 Cu 0.477002(16) 0.10148(2) 0.44123(3) 0.01852(11) Uani 1 1 d .
Cu2 Cu 0.5000 -0.07454(3) 0.2500 0.01763(12) Uani 1 2 d S
O1 O 0.42693(9) 0.04247(15) 0.20175(14) 0.0243(4) Uani 1 1 d .
O2 O 0.39145(9) 0.13321(14) 0.34932(14) 0.0229(4) Uani 1 1 d .
O3 O 0.15537(10) 0.34739(18) 0.35011(16) 0.0369(5) Uani 1 1 d .
O4 O 0.07511(9) 0.31199(16) 0.21835(15) 0.0271(4) Uani 1 1 d .
O5 O 0.19662(11) 0.06804(19) -0.03434(16) 0.0359(5) Uani 1 1 d U
O6 O 0.46390(9) -0.05894(15) 0.43725(14) 0.0208(4) Uani 1 1 d .
H1W H 0.4229 -0.0919 0.4262 0.031 Uiso 1 1 d R
N1 N 0.50426(12) 0.26293(18) 0.42832(17) 0.0242(5) Uani 1 1 d .
N2 N 0.50531(13) 0.43645(18) 0.3668(2) 0.0287(5) Uani 1 1 d .
C1 C 0.38242(13) 0.1022(2) 0.2543(2) 0.0186(5) Uani 1 1 d .
C2 C 0.31134(13) 0.1377(2) 0.2003(2) 0.0182(5) Uani 1 1 d .
C3 C 0.26373(13) 0.2133(2) 0.2499(2) 0.0190(5) Uani 1 1 d .
H3 H 0.2775 0.2480 0.3133 0.023 Uiso 1 1 calc R
C4 C 0.19496(13) 0.2367(2) 0.2039(2) 0.0193(5) Uani 1 1 d .
C5 C 0.17654(13) 0.1884(2) 0.1076(2) 0.0219(6) Uani 1 1 d .
H5 H 0.1316 0.2065 0.0756 0.026 Uiso 1 1 calc R
C6 C 0.22386(15) 0.1135(2) 0.0576(2) 0.0237(6) Uani 1 1 d .
C7 C 0.29156(14) 0.0869(2) 0.1040(2) 0.0222(6) Uani 1 1 d .
H7 H 0.3233 0.0359 0.0712 0.027 Uiso 1 1 calc R
C8 C 0.13817(13) 0.3060(2) 0.2630(2) 0.0224(6) Uani 1 1 d .
C9 C 0.23181(18) -0.0300(3) -0.0747(3) 0.0524(10) Uani 1 1 d U
H9A H 0.2811 -0.0115 -0.0973 0.079 Uiso 1 1 calc R
H9B H 0.2042 -0.0585 -0.1343 0.079 Uiso 1 1 calc R
H9C H 0.2339 -0.0863 -0.0199 0.079 Uiso 1 1 calc R
C10 C 0.57076(17) 0.3123(2) 0.4537(2) 0.0341(7) Uani 1 1 d .
H10 H 0.6091 0.2780 0.4911 0.041 Uiso 1 1 calc R
C11 C 0.57145(19) 0.4188(3) 0.4157(3) 0.0411(8) Uani 1 1 d .
H11 H 0.6099 0.4703 0.4219 0.049 Uiso 1 1 calc R
C12 C 0.46695(15) 0.3406(2) 0.3757(2) 0.0273(6) Uani 1 1 d .
H12 H 0.4197 0.3300 0.3481 0.033 Uiso 1 1 calc R
C13 C 0.48362(18) 0.5362(2) 0.3054(2) 0.0349(7) Uani 1 1 d .
H13A H 0.4998 0.6033 0.3429 0.042 Uiso 1 1 calc R
H13B H 0.4301 0.5389 0.3001 0.042 Uiso 1 1 calc R

loop_
_atom_site_aniso_label
_atom_site_aniso_U_11
_atom_site_aniso_U_22
_atom_site_aniso_U_33
_atom_site_aniso_U_23
_atom_site_aniso_U_13
_atom_site_aniso_U_12
Cu1 0.01593(17) 0.01836(17) 0.02127(19) 0.00012(12) -0.00384(12) -0.00163(11)
Cu2 0.0081(2) 0.0158(2) 0.0290(3) 0.000 -0.00181(17) 0.000
O1 0.0159(9) 0.0319(10) 0.0250(10) 0.0018(8) 0.0021(8) 0.0098(8)
O2 0.0175(9) 0.0262(10) 0.0250(11) -0.0023(8) -0.0055(7) 0.0034(7)
O3 0.0230(10) 0.0573(14) 0.0302(12) -0.0188(10) -0.0030(9) 0.0166(9)
O4 0.0132(9) 0.0305(10) 0.0376(12) -0.0093(8) -0.0033(8) 0.0052(7)
O5 0.0226(10) 0.0531(13) 0.0321(12) -0.0193(10) -0.0047(9) 0.0063(9)
O6 0.0169(9) 0.0212(9) 0.0242(10) 0.0011(7) -0.0064(7) -0.0054(7)
N1 0.0237(12) 0.0209(11) 0.0281(13) -0.0003(9) -0.0028(10) -0.0006(9)
N2 0.0337(13) 0.0217(11) 0.0307(14) -0.0006(10) -0.0029(11) -0.0001(10)
C1 0.0128(12) 0.0179(13) 0.0253(15) 0.0057(11) 0.0010(10) 0.0003(9)
C2 0.0120(12) 0.0206(13) 0.0219(14) 0.0043(11) 0.0007(10) 0.0024(10)
C3 0.0165(13) 0.0203(13) 0.0201(14) -0.0006(10) 0.0017(10) 0.0008(10)
C4 0.0157(12) 0.0204(13) 0.0217(14) 0.0025(11) 0.0019(10) 0.0028(10)
C5 0.0131(12) 0.0275(14) 0.0250(15) 0.0005(11) -0.0026(10) 0.0046(10)
C6 0.0194(13) 0.0287(14) 0.0231(14) -0.0052(11) -0.0023(11) -0.0003(11)
C7 0.0170(13) 0.0236(14) 0.0260(15) -0.0036(11) 0.0027(11) 0.0048(10)
C8 0.0151(13) 0.0227(14) 0.0295(16) 0.0001(11) 0.0042(11) 0.0026(10)
C9 0.0330(18) 0.060(2) 0.064(2) -0.0413(19) 0.0017(16) 0.0042(16)
C10 0.0325(16) 0.0288(16) 0.0411(19) 0.0012(13) -0.0128(14) -0.0042(13)
C11 0.0411(19) 0.0293(17) 0.053(2) 0.0045(14) -0.0138(16) -0.0129(14)
C12 0.0248(14) 0.0228(14) 0.0342(17) 0.0013(12) 0.0003(12) -0.0011(11)
C13 0.0486(19) 0.0194(14) 0.0367(18) -0.0019(13) 0.0004(14) 0.0048(13)

loop_
_atom_type_symbol
_atom_type_description
_atom_type_scat_dispersion_real
_atom_type_scat_dispersion_imag
_atom_type_scat_source
C C 0.0033 0.0016 'International Tables Vol C Tables 4.2.6.8 and 6.1.1.4'
H H 0.0000 0.0000 'International Tables Vol C Tables 4.2.6.8 and 6.1.1.4'
N N 0.0061 0.0033 'International Tables Vol C Tables 4.2.6.8 and 6.1.1.4'
O O 0.0106 0.0060 'International Tables Vol C Tables 4.2.6.8 and 6.1.1.4'
Cu Cu 0.3201 1.2651 'International Tables Vol C Tables 4.2.6.8 and 6.1.1.4'

loop_
_geom_angle_atom_site_label_1
_geom_angle_atom_site_label_2
_geom_angle_atom_site_label_3
_geom_angle
_geom_angle_site_symmetry_1
_geom_angle_site_symmetry_3
O6 Cu1 O6 80.15(8) . 5_656
O6 Cu1 O2 94.47(7) . .
O6 Cu1 O2 161.74(8) 5_656 .
O6 Cu1 N1 170.43(9) . .
O6 Cu1 N1 100.37(8) 5_656 .
O2 Cu1 N1 87.84(8) . .
O6 Cu1 Cu1 40.17(5) . 5_656
O6 Cu1 Cu1 39.97(5) 5_656 5_656
O2 Cu1 Cu1 132.27(5) . 5_656
N1 Cu1 Cu1 139.54(7) . 5_656
O4 Cu2 O4 92.76(11) 6_656 8_655
O4 Cu2 O1 87.66(8) 6_656 3_655
O4 Cu2 O1 173.99(7) 8_655 3_655
O4 Cu2 O1 173.99(7) 6_656 .
O4 Cu2 O1 87.66(8) 8_655 .
O1 Cu2 O1 92.54(11) 3_655 .
O4 Cu2 O6 92.43(7) 6_656 .
O4 Cu2 O6 93.56(7) 8_655 .
O1 Cu2 O6 80.43(6) 3_655 .
O1 Cu2 O6 93.53(6) . .
C1 O1 Cu2 130.68(17) . .
C1 O2 Cu1 126.98(16) . .
C8 O4 Cu2 124.88(17) . 6_566
C6 O5 C9 117.7(2) . .
Cu1 O6 Cu1 99.85(8) . 5_656
Cu1 O6 Cu2 93.86(7) . .
Cu1 O6 Cu2 126.28(8) 5_656 .
Cu1 O6 H1W 124.7 . .
Cu1 O6 H1W 119.4 5_656 .
Cu2 O6 H1W 92.4 . .
C12 N1 C10 105.3(2) . .
C12 N1 Cu1 126.07(19) . .
C10 N1 Cu1 127.57(19) . .
C12 N2 C11 106.6(2) . .
C12 N2 C13 126.4(2) . .
C11 N2 C13 126.6(3) . .
O1 C1 O2 125.3(2) . .
O1 C1 C2 117.8(2) . .
O2 C1 C2 116.9(2) . .
C3 C2 C7 120.5(2) . .
C3 C2 C1 120.4(2) . .
C7 C2 C1 118.9(2) . .
C2 C3 C4 119.6(2) . .
C2 C3 H3 120.2 . .
C4 C3 H3 120.2 . .
C5 C4 C3 119.6(2) . .
C5 C4 C8 119.5(2) . .
C3 C4 C8 120.6(2) . .
C4 C5 C6 121.0(2) . .
C4 C5 H5 119.5 . .
C6 C5 H5 119.5 . .
O5 C6 C5 114.5(2) . .
O5 C6 C7 125.5(2) . .
C5 C6 C7 120.0(2) . .
C6 C7 C2 119.2(2) . .
C6 C7 H7 120.4 . .
C2 C7 H7 120.4 . .
O3 C8 O4 126.3(2) . .
O3 C8 C4 118.6(2) . .
O4 C8 C4 115.1(2) . .
O5 C9 H9A 109.5 . .
O5 C9 H9B 109.5 . .
H9A C9 H9B 109.5 . .
O5 C9 H9C 109.5 . .
H9A C9 H9C 109.5 . .
H9B C9 H9C 109.5 . .
C11 C10 N1 109.0(3) . .
C11 C10 H10 125.5 . .
N1 C10 H10 125.5 . .
C10 C11 N2 107.2(3) . .
C10 C11 H11 126.4 . .
N2 C11 H11 126.4 . .
N1 C12 N2 111.8(2) . .
N1 C12 H12 124.1 . .
N2 C12 H12 124.1 . .
N2 C13 C13 112.2(2) . 3_655
N2 C13 H13A 109.2 . .
C13 C13 H13A 109.2 3_655 .
N2 C13 H13B 109.2 . .
C13 C13 H13B 109.2 3_655 .
H13A C13 H13B 107.9 . .

loop_
_geom_bond_atom_site_label_1
_geom_bond_atom_site_label_2
_geom_bond_distance
_geom_bond_site_symmetry_2
Cu1 O6 1.9208(18) .
Cu1 O6 1.9288(17) 5_656
Cu1 O2 1.9653(17) .
Cu1 N1 1.987(2) .
Cu1 Cu1 2.9457(6) 5_656
Cu2 O4 1.9538(17) 6_656
Cu2 O4 1.9538(17) 8_655
Cu2 O1 2.0106(17) 3_655
Cu2 O1 2.0106(17) .
Cu2 O6 2.4448(18) .
O1 C1 1.258(3) .
O2 C1 1.259(3) .
O3 C8 1.238(3) .
O4 C8 1.272(3) .
O4 Cu2 1.9538(17) 6_566
O5 C6 1.366(3) .
O5 C9 1.420(4) .
O6 Cu1 1.9288(17) 5_656
O6 H1W 0.8501 .
N1 C12 1.320(3) .
N1 C10 1.375(4) .
N2 C12 1.338(3) .
N2 C11 1.361(4) .
N2 C13 1.467(4) .
C1 C2 1.512(3) .
C2 C3 1.390(3) .
C2 C7 1.397(4) .
C3 C4 1.399(3) .
C3 H3 0.9300 .
C4 C5 1.378(4) .
C4 C8 1.510(3) .
C5 C6 1.384(4) .
C5 H5 0.9300 .
C6 C7 1.391(4) .
C7 H7 0.9300 .
C9 H9A 0.9600 .
C9 H9B 0.9600 .
C9 H9C 0.9600 .
C10 C11 1.351(4) .
C10 H10 0.9300 .
C11 H11 0.9300 .
C12 H12 0.9300 .
C13 C13 1.511(6) 3_655
C13 H13A 0.9700 .
C13 H13B 0.9700 .

loop_
_geom_hbond_atom_site_label_D
_geom_hbond_atom_site_label_H
_geom_hbond_atom_site_label_A
_geom_hbond_distance_DH
_geom_hbond_distance_HA
_geom_hbond_distance_DA
_geom_hbond_angle_DHA
_geom_hbond_site_symmetry_A
O6 H1W O3 0.85 1.85 2.661(2) 158.4 8_655

loop_
_geom_torsion_atom_site_label_1
_geom_torsion_atom_site_label_2
_geom_torsion_atom_site_label_3
_geom_torsion_atom_site_label_4
_geom_torsion
_geom_torsion_site_symmetry_1
_geom_torsion_site_symmetry_4
O4 Cu2 O1 C1 -169.9(7) 6_656 .
O4 Cu2 O1 C1 95.9(2) 8_655 .
O1 Cu2 O1 C1 -78.1(2) 3_655 .
O6 Cu2 O1 C1 2.4(2) . .
O6 Cu1 O2 C1 -61.6(2) . .
O6 Cu1 O2 C1 -133.6(2) 5_656 .
N1 Cu1 O2 C1 109.0(2) . .
Cu1 Cu1 O2 C1 -76.9(2) 5_656 .
O6 Cu1 O6 Cu1 0.0 5_656 5_656
O2 Cu1 O6 Cu1 -162.40(8) . 5_656
N1 Cu1 O6 Cu1 93.9(5) . 5_656
O6 Cu1 O6 Cu2 -127.85(10) 5_656 .
O2 Cu1 O6 Cu2 69.74(7) . .
N1 Cu1 O6 Cu2 -33.9(5) . .
Cu1 Cu1 O6 Cu2 -127.85(10) 5_656 .
O4 Cu2 O6 Cu1 126.33(8) 6_656 .
O4 Cu2 O6 Cu1 -140.75(8) 8_655 .
O1 Cu2 O6 Cu1 39.11(7) 3_655 .
O1 Cu2 O6 Cu1 -52.87(8) . .
O4 Cu2 O6 Cu1 21.13(11) 6_656 5_656
O4 Cu2 O6 Cu1 114.05(11) 8_655 5_656
O1 Cu2 O6 Cu1 -66.09(10) 3_655 5_656
O1 Cu2 O6 Cu1 -158.07(11) . 5_656
O6 Cu1 N1 C12 105.9(5) . .
O6 Cu1 N1 C12 -161.9(2) 5_656 .
O2 Cu1 N1 C12 1.7(2) . .
Cu1 Cu1 N1 C12 -171.48(18) 5_656 .
O6 Cu1 N1 C10 -60.8(6) . .
O6 Cu1 N1 C10 31.4(2) 5_656 .
O2 Cu1 N1 C10 -165.0(2) . .
Cu1 Cu1 N1 C10 21.8(3) 5_656 .
Cu2 O1 C1 O2 28.4(4) . .
Cu2 O1 C1 C2 -150.17(17) . .
Cu1 O2 C1 O1 1.5(4) . .
Cu1 O2 C1 C2 -179.92(15) . .
O1 C1 C2 C3 -173.2(2) . .
O2 C1 C2 C3 8.2(3) . .
O1 C1 C2 C7 11.8(3) . .
O2 C1 C2 C7 -166.9(2) . .
C7 C2 C3 C4 1.3(4) . .
C1 C2 C3 C4 -173.7(2) . .
C2 C3 C4 C5 -2.8(4) . .
C2 C3 C4 C8 171.8(2) . .
C3 C4 C5 C6 2.6(4) . .
C8 C4 C5 C6 -172.1(2) . .
C9 O5 C6 C5 -163.5(3) . .
C9 O5 C6 C7 13.8(4) . .
C4 C5 C6 O5 176.7(2) . .
C4 C5 C6 C7 -0.8(4) . .
O5 C6 C7 C2 -178.0(2) . .
C5 C6 C7 C2 -0.8(4) . .
C3 C2 C7 C6 0.5(4) . .
C1 C2 C7 C6 175.6(2) . .
Cu2 O4 C8 O3 21.2(4) 6_566 .
Cu2 O4 C8 C4 -161.78(16) 6_566 .
C5 C4 C8 O3 179.0(2) . .
C3 C4 C8 O3 4.3(4) . .
C5 C4 C8 O4 1.7(4) . .
C3 C4 C8 O4 -173.0(2) . .
C12 N1 C10 C11 0.2(3) . .
Cu1 N1 C10 C11 169.1(2) . .
N1 C10 C11 N2 0.2(4) . .
C12 N2 C11 C10 -0.5(4) . .
C13 N2 C11 C10 -174.0(3) . .
C10 N1 C12 N2 -0.5(3) . .
Cu1 N1 C12 N2 -169.61(18) . .
C11 N2 C12 N1 0.6(3) . .
C13 N2 C12 N1 174.2(3) . .
C12 N2 C13 C13 -94.3(4) . 3_655
C11 N2 C13 C13 78.0(4) . 3_655
